data_4335196
loop_
_publ_author_name
'Nasser Nasser'
'Aneta Borecki'
'Paul D. Boyle'
'Richard J. Puddephatt'

_publ_contact_author_address 'University of Western Ontario'
_publ_contact_author_email pudd@uwo.ca
_publ_contact_author_name Puddephatt
_publ_section_title
;
 A Versatile Diphosphine Ligand: cis and trans Chelation or Bridging, with
 Self Association through Hydrogen Bonding
;
_journal_name_full 'Inorganic Chemistry'
_journal_page_first 7051
_journal_page_last 7060
_journal_paper_doi 10.1021/ic400576m
_journal_volume 52
_journal_year 2013
_chemical_formula_moiety 'C72 H68 Au2 N4 O4 P4, 2(C H Cl3), 2(Cl) '
_chemical_formula_sum 'C74 H70 Au2 Cl8 N4 O4 P4'
_chemical_formula_weight 1880.75
_chemical_name_systematic
; 
 ? 
;
_space_group_IT_number 2
_symmetry_cell_setting triclinic
_symmetry_space_group_name_Hall '-P 1'
_symmetry_space_group_name_H-M 'P -1'
_atom_sites_solution_hydrogens geom
_atom_sites_solution_primary direct
_atom_sites_solution_secondary difmap
_audit_creation_method SHELXL-97
_cell_angle_alpha 71.11(3)
_cell_angle_beta 85.43(3)
_cell_angle_gamma 84.12(3)
_cell_formula_units_Z 1
_cell_length_a 10.620(2)
_cell_length_b 13.657(3)
_cell_length_c 15.445(3)
_cell_measurement_temperature 150(2)
_cell_measurement_theta_max 27.48
_cell_measurement_theta_min 2.04
_cell_volume 2105.7(8)
_computing_cell_refinement 'DENZO-SMN (Otwinowski & Minor, 1997)'
_computing_data_collection 'COLLECT (Nonius, 1997-2001)'
_computing_data_reduction DENZO-SMN
_computing_molecular_graphics 'SHELXTL/PC (Sheldrick, 2001)'
_computing_publication_material SHELXTL/PC
_computing_structure_refinement 'SHELXL-97 (Sheldrick, 2008)'
_computing_structure_solution 'SHELXS-97 (Sheldrick, 2008)'
_diffrn_ambient_temperature 150(2)
_diffrn_measured_fraction_theta_full 0.985
_diffrn_measured_fraction_theta_max 0.985
_diffrn_measurement_device_type 'Nonius Kappa-CCD'
_diffrn_measurement_method '\f scans, and \w scans with \k offsets'
_diffrn_radiation_monochromator graphite
_diffrn_radiation_source 'fine-focus sealed tube'
_diffrn_radiation_type MoK\a
_diffrn_radiation_wavelength 0.71073
_diffrn_reflns_av_R_equivalents 0.0229
_diffrn_reflns_av_sigmaI/netI 0.0350
_diffrn_reflns_limit_h_max 13
_diffrn_reflns_limit_h_min -13
_diffrn_reflns_limit_k_max 17
_diffrn_reflns_limit_k_min -17
_diffrn_reflns_limit_l_max 19
_diffrn_reflns_limit_l_min -19
_diffrn_reflns_number 17139
_diffrn_reflns_theta_full 27.53
_diffrn_reflns_theta_max 27.53
_diffrn_reflns_theta_min 2.42
_exptl_absorpt_coefficient_mu 3.855
_exptl_absorpt_correction_T_max 0.4458
_exptl_absorpt_correction_T_min 0.2701
_exptl_absorpt_correction_type multi-scan
_exptl_absorpt_process_details 'DENZO-SMN (Otwinowski & Minor, 1997)'
_exptl_crystal_colour colourless
_exptl_crystal_density_diffrn 1.483
_exptl_crystal_description block
_exptl_crystal_F_000 928
_exptl_crystal_size_max 0.46
_exptl_crystal_size_mid 0.27
_exptl_crystal_size_min 0.25
_platon_squeeze_details
;
Sluis, P. v. d., Spek, A. L., Acta Cryst. (1990), A46, 194-201 
implemented in a more general way as the SQUEEZE procedure in PLATON
;
_refine_diff_density_max 2.159
_refine_diff_density_min -1.617
_refine_diff_density_rms 0.137
_refine_ls_extinction_method none
_refine_ls_goodness_of_fit_ref 1.024
_refine_ls_hydrogen_treatment constr
_refine_ls_matrix_type full
_refine_ls_number_parameters 416
_refine_ls_number_reflns 9566
_refine_ls_number_restraints 0
_refine_ls_restrained_S_all 1.024
_refine_ls_R_factor_all 0.0424
_refine_ls_R_factor_gt 0.0377
_refine_ls_shift/su_max 0.005
_refine_ls_shift/su_mean 0.000
_refine_ls_structure_factor_coef Fsqd
_refine_ls_weighting_details 'calc w=1/[\s^2^(Fo^2^)+(0.0633P)^2^+5.2741P] where P=(Fo^2^+2Fc^2^)/3'
_refine_ls_weighting_scheme calc
_refine_ls_wR_factor_gt 0.1007
_refine_ls_wR_factor_ref 0.1050
_reflns_number_gt 8647
_reflns_number_total 9566
_reflns_threshold_expression >2sigma(I)
_cod_data_source_file ic400576m_si_001_1.cif
_cod_data_source_block 1b
_cod_original_cell_volume 2105.7(7)
_cod_database_code 4335196

loop_
_symmetry_equiv_pos_as_xyz
'x, y, z'
'-x, -y, -z'

loop_
_atom_site_label
_atom_site_type_symbol
_atom_site_fract_x
_atom_site_fract_y
_atom_site_fract_z
_atom_site_U_iso_or_equiv
_atom_site_adp_type
_atom_site_occupancy
_atom_site_symmetry_multiplicity
_atom_site_calc_flag
_atom_site_refinement_flags
Cl Cl 0.61792(12) 0.31387(9) 0.15287(7) 0.0347(3) Uani 1 1 d .
Au1 Au 0.567347(14) 0.598465(12) -0.306523(10) 0.02277(7) Uani 1 1 d .
P1 P 0.69652(10) 0.49943(8) -0.19134(7) 0.0214(2) Uani 1 1 d .
O1 O 0.2881(4) 0.2738(4) -0.0916(2) 0.0477(10) Uani 1 1 d .
N1 N 0.4391(4) 0.3188(3) -0.0200(3) 0.0315(8) Uani 1 1 d .
H1A H 0.4693 0.3155 0.0323 0.038 Uiso 1 1 calc R
Cl1S Cl 0.9284(4) 0.9815(2) 0.3828(3) 0.1449(16) Uani 1 1 d .
C1S C 0.8843(6) 0.8808(6) 0.4770(6) 0.0604(18) Uani 1 1 d .
H1SA H 0.8439 0.9102 0.5249 0.073 Uiso 1 1 calc R
C1 C 0.6012(5) 0.4398(4) -0.0871(3) 0.0305(10) Uani 1 1 d .
H1B H 0.6563 0.3896 -0.0414 0.037 Uiso 1 1 calc R
H1C H 0.5644 0.4941 -0.0607 0.037 Uiso 1 1 calc R
P2 P 0.57747(10) 0.30879(8) 0.41345(7) 0.0202(2) Uani 1 1 d .
O2 O 0.3135(3) 0.0384(3) 0.3978(2) 0.0340(7) Uani 1 1 d .
N2 N 0.4707(4) 0.1387(3) 0.3239(2) 0.0287(8) Uani 1 1 d .
H2A H 0.4977 0.1855 0.2736 0.034 Uiso 1 1 calc R
Cl2S Cl 1.0230(3) 0.8028(3) 0.5201(3) 0.1348(14) Uani 1 1 d .
C2 C 0.4946(5) 0.3840(5) -0.1062(3) 0.0392(12) Uani 1 1 d .
H2B H 0.4287 0.4356 -0.1402 0.047 Uiso 1 1 calc R
H2C H 0.5284 0.3406 -0.1445 0.047 Uiso 1 1 calc R
Cl3S Cl 0.7801(2) 0.8072(3) 0.4532(2) 0.1136(11) Uani 1 1 d .
C3 C 0.3422(5) 0.2640(4) -0.0208(3) 0.0327(10) Uani 1 1 d .
C4 C 0.3000(4) 0.1873(4) 0.0704(3) 0.0284(9) Uani 1 1 d .
C5 C 0.2119(5) 0.1184(4) 0.0685(4) 0.0364(11) Uani 1 1 d .
H5A H 0.1795 0.1216 0.0120 0.044 Uiso 1 1 calc R
C6 C 0.1722(6) 0.0455(4) 0.1492(4) 0.0450(13) Uani 1 1 d .
H6A H 0.1119 -0.0008 0.1480 0.054 Uiso 1 1 calc R
C7 C 0.2201(5) 0.0402(4) 0.2313(4) 0.0362(11) Uani 1 1 d .
H7A H 0.1926 -0.0100 0.2863 0.043 Uiso 1 1 calc R
C8 C 0.3085(4) 0.1076(3) 0.2346(3) 0.0265(9) Uani 1 1 d .
C9 C 0.3630(4) 0.0937(3) 0.3250(3) 0.0256(9) Uani 1 1 d .
C10 C 0.5421(5) 0.1095(3) 0.4066(3) 0.0301(10) Uani 1 1 d .
H10A H 0.5838 0.0386 0.4175 0.036 Uiso 1 1 calc R
H10B H 0.4831 0.1085 0.4598 0.036 Uiso 1 1 calc R
C11 C 0.6431(4) 0.1854(3) 0.3984(3) 0.0264(9) Uani 1 1 d .
H11A H 0.6876 0.1999 0.3373 0.032 Uiso 1 1 calc R
H11B H 0.7063 0.1521 0.4451 0.032 Uiso 1 1 calc R
C12 C 0.5230(4) 0.2812(3) 0.5331(3) 0.0235(8) Uani 1 1 d .
C13 C 0.4374(5) 0.3536(4) 0.5573(3) 0.0333(10) Uani 1 1 d .
H13A H 0.4075 0.4150 0.5114 0.040 Uiso 1 1 calc R
C14 C 0.3952(5) 0.3366(4) 0.6489(4) 0.0390(12) Uani 1 1 d .
H14A H 0.3393 0.3872 0.6656 0.047 Uiso 1 1 calc R
C15 C 0.4358(5) 0.2457(4) 0.7144(3) 0.0352(11) Uani 1 1 d .
H15A H 0.4047 0.2324 0.7762 0.042 Uiso 1 1 calc R
C16 C 0.5215(5) 0.1732(4) 0.6913(3) 0.0374(11) Uani 1 1 d .
H16A H 0.5497 0.1114 0.7375 0.045 Uiso 1 1 calc R
C17 C 0.5665(5) 0.1904(4) 0.6009(3) 0.0301(9) Uani 1 1 d .
H17A H 0.6260 0.1412 0.5853 0.036 Uiso 1 1 calc R
C18 C 0.7138(4) 0.3847(3) 0.3975(3) 0.0228(8) Uani 1 1 d .
C19 C 0.7576(4) 0.4112(4) 0.4694(3) 0.0319(10) Uani 1 1 d .
H19A H 0.7189 0.3867 0.5293 0.038 Uiso 1 1 calc R
C20 C 0.8577(5) 0.4733(5) 0.4529(4) 0.0417(12) Uani 1 1 d .
H20A H 0.8877 0.4910 0.5018 0.050 Uiso 1 1 calc R
C21 C 0.9147(5) 0.5099(5) 0.3658(4) 0.0401(12) Uani 1 1 d .
H21A H 0.9827 0.5532 0.3550 0.048 Uiso 1 1 calc R
C22 C 0.8716(5) 0.4829(4) 0.2941(3) 0.0352(11) Uani 1 1 d .
H22A H 0.9113 0.5070 0.2346 0.042 Uiso 1 1 calc R
C23 C 0.7711(4) 0.4209(4) 0.3095(3) 0.0279(9) Uani 1 1 d .
H23A H 0.7415 0.4032 0.2605 0.033 Uiso 1 1 calc R
C24 C 0.3466(4) 0.1822(3) 0.1527(3) 0.0258(9) Uani 1 1 d .
H24A H 0.4052 0.2297 0.1540 0.031 Uiso 1 1 calc R
C25 C 0.8059(6) 0.5749(5) -0.1600(6) 0.0633(10) Uani 1 1 d .
C26 C 0.8317(6) 0.5594(5) -0.0694(5) 0.0511(16) Uani 1 1 d .
H26A H 0.7885 0.5105 -0.0209 0.061 Uiso 1 1 calc R
C27 C 0.9217(6) 0.6162(5) -0.0504(6) 0.0633(10) Uani 1 1 d .
H27A H 0.9394 0.6065 0.0113 0.076 Uiso 1 1 calc R
C28 C 0.9833(6) 0.6847(5) -0.1192(6) 0.0633(10) Uani 1 1 d .
H28A H 1.0462 0.7210 -0.1049 0.076 Uiso 1 1 calc R
C29 C 0.9579(6) 0.7045(5) -0.2113(6) 0.0633(10) Uani 1 1 d .
H29A H 1.0012 0.7545 -0.2589 0.076 Uiso 1 1 calc R
C30 C 0.8671(5) 0.6484(4) -0.2310(5) 0.0485(15) Uani 1 1 d .
H30A H 0.8472 0.6605 -0.2927 0.058 Uiso 1 1 calc R
C31 C 0.7969(4) 0.3903(3) -0.2120(3) 0.0228(8) Uani 1 1 d .
C32 C 0.9047(4) 0.3508(4) -0.1630(3) 0.0305(9) Uani 1 1 d .
H32A H 0.9255 0.3791 -0.1178 0.037 Uiso 1 1 calc R
C33 C 0.9831(5) 0.2693(4) -0.1801(4) 0.0376(11) Uani 1 1 d .
H33A H 1.0581 0.2436 -0.1476 0.045 Uiso 1 1 calc R
C34 C 0.9512(5) 0.2262(4) -0.2444(4) 0.0363(11) Uani 1 1 d .
H34A H 1.0039 0.1708 -0.2559 0.044 Uiso 1 1 calc R
C35 C 0.8422(5) 0.2644(4) -0.2919(3) 0.0352(10) Uani 1 1 d .
H35A H 0.8196 0.2339 -0.3351 0.042 Uiso 1 1 calc R
C36 C 0.7640(4) 0.3478(4) -0.2769(3) 0.0286(9) Uani 1 1 d .
H36A H 0.6901 0.3746 -0.3106 0.034 Uiso 1 1 calc R

loop_
_atom_site_aniso_label
_atom_site_aniso_U_11
_atom_site_aniso_U_22
_atom_site_aniso_U_33
_atom_site_aniso_U_23
_atom_site_aniso_U_13
_atom_site_aniso_U_12
Cl 0.0445(6) 0.0375(6) 0.0221(5) -0.0055(4) -0.0013(4) -0.0171(5)
Au1 0.02171(9) 0.02314(10) 0.02020(9) -0.00234(6) -0.00316(6) -0.00045(6)
P1 0.0225(5) 0.0231(5) 0.0170(5) -0.0042(4) -0.0041(4) 0.0008(4)
O1 0.046(2) 0.074(3) 0.0256(18) -0.0151(18) -0.0002(16) -0.019(2)
N1 0.035(2) 0.039(2) 0.0184(18) -0.0048(16) -0.0001(15) -0.0085(17)
Cl1S 0.207(4) 0.0824(18) 0.139(3) -0.0443(18) 0.095(3) -0.035(2)
C1S 0.038(3) 0.065(4) 0.088(5) -0.042(4) 0.019(3) -0.004(3)
C1 0.036(2) 0.033(2) 0.022(2) -0.0099(18) 0.0009(18) -0.0012(19)
P2 0.0197(5) 0.0207(5) 0.0180(5) -0.0034(4) -0.0028(4) 0.0002(4)
O2 0.0373(18) 0.0312(17) 0.0279(17) -0.0031(14) 0.0091(14) -0.0070(14)
N2 0.038(2) 0.0261(19) 0.0191(17) -0.0020(14) 0.0014(15) -0.0100(16)
Cl2S 0.0673(15) 0.194(4) 0.180(3) -0.120(3) -0.0360(18) 0.0477(19)
C2 0.038(3) 0.057(3) 0.020(2) -0.006(2) 0.0041(19) -0.014(2)
Cl3S 0.0604(12) 0.142(2) 0.185(3) -0.111(2) 0.0145(15) -0.0390(14)
C3 0.035(2) 0.041(3) 0.024(2) -0.012(2) 0.0000(18) -0.005(2)
C4 0.029(2) 0.026(2) 0.030(2) -0.0112(18) 0.0025(18) -0.0014(18)
C5 0.039(3) 0.037(3) 0.039(3) -0.018(2) -0.007(2) -0.005(2)
C6 0.049(3) 0.040(3) 0.049(3) -0.012(2) -0.008(3) -0.021(3)
C7 0.037(3) 0.029(2) 0.038(3) -0.001(2) -0.002(2) -0.011(2)
C8 0.029(2) 0.021(2) 0.028(2) -0.0062(17) 0.0044(17) -0.0009(17)
C9 0.031(2) 0.0185(19) 0.025(2) -0.0049(16) 0.0060(17) -0.0016(16)
C10 0.045(3) 0.023(2) 0.019(2) -0.0011(16) -0.0024(18) -0.0046(19)
C11 0.034(2) 0.024(2) 0.0189(19) -0.0040(16) -0.0032(16) -0.0011(17)
C12 0.023(2) 0.024(2) 0.022(2) -0.0059(16) 0.0016(15) -0.0039(16)
C13 0.038(3) 0.030(2) 0.027(2) -0.0053(19) 0.0045(19) 0.003(2)
C14 0.045(3) 0.041(3) 0.034(3) -0.018(2) 0.009(2) 0.002(2)
C15 0.042(3) 0.042(3) 0.022(2) -0.011(2) 0.0056(19) -0.008(2)
C16 0.045(3) 0.038(3) 0.025(2) -0.004(2) 0.001(2) -0.001(2)
C17 0.034(2) 0.031(2) 0.022(2) -0.0058(18) 0.0008(17) 0.0037(19)
C18 0.0221(19) 0.024(2) 0.022(2) -0.0079(16) -0.0013(15) -0.0006(16)
C19 0.028(2) 0.045(3) 0.021(2) -0.0062(19) -0.0044(17) -0.008(2)
C20 0.035(3) 0.055(3) 0.038(3) -0.015(2) -0.005(2) -0.013(2)
C21 0.029(2) 0.054(3) 0.039(3) -0.014(2) 0.000(2) -0.017(2)
C22 0.033(2) 0.038(3) 0.034(3) -0.009(2) 0.004(2) -0.009(2)
C23 0.026(2) 0.031(2) 0.027(2) -0.0090(18) 0.0008(17) -0.0048(18)
C24 0.026(2) 0.022(2) 0.031(2) -0.0105(17) 0.0030(17) -0.0026(16)
C25 0.0388(16) 0.0509(18) 0.120(3) -0.054(2) -0.0215(18) 0.0090(13)
C26 0.054(3) 0.039(3) 0.072(4) -0.032(3) -0.041(3) 0.019(3)
C27 0.0388(16) 0.0509(18) 0.120(3) -0.054(2) -0.0215(18) 0.0090(13)
C28 0.0388(16) 0.0509(18) 0.120(3) -0.054(2) -0.0215(18) 0.0090(13)
C29 0.0388(16) 0.0509(18) 0.120(3) -0.054(2) -0.0215(18) 0.0090(13)
C30 0.032(3) 0.037(3) 0.085(5) -0.033(3) 0.006(3) -0.007(2)
C31 0.024(2) 0.0203(19) 0.022(2) -0.0053(16) 0.0002(16) -0.0006(15)
C32 0.032(2) 0.030(2) 0.029(2) -0.0071(18) -0.0077(18) -0.0021(19)
C33 0.035(3) 0.030(2) 0.043(3) -0.005(2) -0.010(2) 0.006(2)
C34 0.041(3) 0.024(2) 0.042(3) -0.010(2) 0.002(2) 0.003(2)
C35 0.043(3) 0.032(2) 0.035(3) -0.017(2) -0.002(2) -0.001(2)
C36 0.030(2) 0.031(2) 0.027(2) -0.0114(18) -0.0054(17) -0.0015(18)

loop_
_atom_type_symbol
_atom_type_description
_atom_type_scat_dispersion_real
_atom_type_scat_dispersion_imag
_atom_type_scat_source
C C 0.0033 0.0016 'International Tables Vol C Tables 4.2.6.8 and 6.1.1.4'
H H 0.0000 0.0000 'International Tables Vol C Tables 4.2.6.8 and 6.1.1.4'
Au Au -2.0133 8.8022 'International Tables Vol C Tables 4.2.6.8 and 6.1.1.4'
Cl Cl 0.1484 0.1585 'International Tables Vol C Tables 4.2.6.8 and 6.1.1.4'
N N 0.0061 0.0033 'International Tables Vol C Tables 4.2.6.8 and 6.1.1.4'
O O 0.0106 0.0060 'International Tables Vol C Tables 4.2.6.8 and 6.1.1.4'
P P 0.1023 0.0942 'International Tables Vol C Tables 4.2.6.8 and 6.1.1.4'

loop_
_geom_angle_atom_site_label_1
_geom_angle_atom_site_label_2
_geom_angle_atom_site_label_3
_geom_angle
_geom_angle_site_symmetry_3
P1 Au1 P2 174.82(4) 2_665
C25 P1 C1 106.1(3) .
C25 P1 C31 104.7(2) .
C1 P1 C31 104.5(2) .
C25 P1 Au1 113.1(3) .
C1 P1 Au1 110.27(16) .
C31 P1 Au1 117.32(14) .
C3 N1 C2 119.8(4) .
C3 N1 H1A 120.1 .
C2 N1 H1A 120.1 .
Cl3S C1S Cl1S 113.0(5) .
Cl3S C1S Cl2S 109.9(4) .
Cl1S C1S Cl2S 108.0(4) .
Cl3S C1S H1SA 108.6 .
Cl1S C1S H1SA 108.6 .
Cl2S C1S H1SA 108.6 .
C2 C1 P1 111.5(3) .
C2 C1 H1B 109.3 .
P1 C1 H1B 109.3 .
C2 C1 H1C 109.3 .
P1 C1 H1C 109.3 .
H1B C1 H1C 108.0 .
C12 P2 C18 106.2(2) .
C12 P2 C11 107.3(2) .
C18 P2 C11 104.6(2) .
C12 P2 Au1 116.01(15) 2_665
C18 P2 Au1 107.95(14) 2_665
C11 P2 Au1 113.97(15) 2_665
C9 N2 C10 119.6(4) .
C9 N2 H2A 120.2 .
C10 N2 H2A 120.2 .
N1 C2 C1 109.8(4) .
N1 C2 H2B 109.7 .
C1 C2 H2B 109.7 .
N1 C2 H2C 109.7 .
C1 C2 H2C 109.7 .
H2B C2 H2C 108.2 .
O1 C3 N1 122.5(5) .
O1 C3 C4 120.6(4) .
N1 C3 C4 116.9(4) .
C24 C4 C5 119.8(4) .
C24 C4 C3 122.8(4) .
C5 C4 C3 117.4(4) .
C6 C5 C4 119.9(5) .
C6 C5 H5A 120.1 .
C4 C5 H5A 120.1 .
C7 C6 C5 120.1(5) .
C7 C6 H6A 120.0 .
C5 C6 H6A 120.0 .
C6 C7 C8 120.9(5) .
C6 C7 H7A 119.5 .
C8 C7 H7A 119.5 .
C7 C8 C24 118.6(4) .
C7 C8 C9 118.4(4) .
C24 C8 C9 123.0(4) .
O2 C9 N2 121.4(4) .
O2 C9 C8 120.8(4) .
N2 C9 C8 117.7(4) .
N2 C10 C11 111.5(3) .
N2 C10 H10A 109.3 .
C11 C10 H10A 109.3 .
N2 C10 H10B 109.3 .
C11 C10 H10B 109.3 .
H10A C10 H10B 108.0 .
C10 C11 P2 113.4(3) .
C10 C11 H11A 108.9 .
P2 C11 H11A 108.9 .
C10 C11 H11B 108.9 .
P2 C11 H11B 108.9 .
H11A C11 H11B 107.7 .
C13 C12 C17 119.7(4) .
C13 C12 P2 118.6(3) .
C17 C12 P2 121.7(3) .
C12 C13 C14 120.5(5) .
C12 C13 H13A 119.7 .
C14 C13 H13A 119.7 .
C15 C14 C13 119.1(5) .
C15 C14 H14A 120.4 .
C13 C14 H14A 120.4 .
C14 C15 C16 120.9(4) .
C14 C15 H15A 119.6 .
C16 C15 H15A 119.6 .
C15 C16 C17 120.4(5) .
C15 C16 H16A 119.8 .
C17 C16 H16A 119.8 .
C16 C17 C12 119.3(4) .
C16 C17 H17A 120.4 .
C12 C17 H17A 120.4 .
C23 C18 C19 120.0(4) .
C23 C18 P2 118.2(3) .
C19 C18 P2 121.7(3) .
C20 C19 C18 119.6(4) .
C20 C19 H19A 120.2 .
C18 C19 H19A 120.2 .
C19 C20 C21 120.8(5) .
C19 C20 H20A 119.6 .
C21 C20 H20A 119.6 .
C20 C21 C22 119.6(5) .
C20 C21 H21A 120.2 .
C22 C21 H21A 120.2 .
C23 C22 C21 120.4(5) .
C23 C22 H22A 119.8 .
C21 C22 H22A 119.8 .
C22 C23 C18 119.6(4) .
C22 C23 H23A 120.2 .
C18 C23 H23A 120.2 .
C4 C24 C8 120.8(4) .
C4 C24 H24A 119.6 .
C8 C24 H24A 119.6 .
C30 C25 C26 120.2(6) .
C30 C25 P1 117.3(6) .
C26 C25 P1 122.4(6) .
C27 C26 C25 119.4(7) .
C27 C26 H26A 120.3 .
C25 C26 H26A 120.3 .
C28 C27 C26 120.1(8) .
C28 C27 H27A 119.9 .
C26 C27 H27A 119.9 .
C27 C28 C29 122.3(6) .
C27 C28 H28A 118.9 .
C29 C28 H28A 118.9 .
C30 C29 C28 118.0(8) .
C30 C29 H29A 121.0 .
C28 C29 H29A 121.0 .
C25 C30 C29 119.9(7) .
C25 C30 H30A 120.1 .
C29 C30 H30A 120.1 .
C32 C31 C36 120.3(4) .
C32 C31 P1 119.9(3) .
C36 C31 P1 119.7(3) .
C31 C32 C33 120.1(4) .
C31 C32 H32A 119.9 .
C33 C32 H32A 119.9 .
C34 C33 C32 120.0(5) .
C34 C33 H33A 120.0 .
C32 C33 H33A 120.0 .
C35 C34 C33 119.7(5) .
C35 C34 H34A 120.2 .
C33 C34 H34A 120.2 .
C34 C35 C36 121.0(4) .
C34 C35 H35A 119.5 .
C36 C35 H35A 119.5 .
C31 C36 C35 118.8(4) .
C31 C36 H36A 120.6 .
C35 C36 H36A 120.6 .

loop_
_geom_bond_atom_site_label_1
_geom_bond_atom_site_label_2
_geom_bond_distance
_geom_bond_site_symmetry_2
Au1 P1 2.3080(14) .
Au1 P2 2.3126(14) 2_665
P1 C25 1.818(6) .
P1 C1 1.828(5) .
P1 C31 1.841(4) .
O1 C3 1.238(6) .
N1 C3 1.336(6) .
N1 C2 1.458(6) .
N1 H1A 0.8800 .
Cl1S C1S 1.719(8) .
C1S Cl3S 1.704(7) .
C1S Cl2S 1.767(8) .
C1S H1SA 1.0000 .
C1 C2 1.524(7) .
C1 H1B 0.9900 .
C1 H1C 0.9900 .
P2 C12 1.820(4) .
P2 C18 1.821(4) .
P2 C11 1.834(5) .
P2 Au1 2.3126(14) 2_665
O2 C9 1.244(5) .
N2 C9 1.349(6) .
N2 C10 1.459(6) .
N2 H2A 0.8800 .
C2 H2B 0.9900 .
C2 H2C 0.9900 .
C3 C4 1.525(6) .
C4 C24 1.379(6) .
C4 C5 1.401(7) .
C5 C6 1.386(8) .
C5 H5A 0.9500 .
C6 C7 1.382(8) .
C6 H6A 0.9500 .
C7 C8 1.394(7) .
C7 H7A 0.9500 .
C8 C24 1.403(6) .
C8 C9 1.502(6) .
C10 C11 1.537(6) .
C10 H10A 0.9900 .
C10 H10B 0.9900 .
C11 H11A 0.9900 .
C11 H11B 0.9900 .
C12 C13 1.395(6) .
C12 C17 1.402(6) .
C13 C14 1.402(7) .
C13 H13A 0.9500 .
C14 C15 1.378(8) .
C14 H14A 0.9500 .
C15 C16 1.390(7) .
C15 H15A 0.9500 .
C16 C17 1.392(7) .
C16 H16A 0.9500 .
C17 H17A 0.9500 .
C18 C23 1.399(6) .
C18 C19 1.401(6) .
C19 C20 1.383(7) .
C19 H19A 0.9500 .
C20 C21 1.387(8) .
C20 H20A 0.9500 .
C21 C22 1.397(7) .
C21 H21A 0.9500 .
C22 C23 1.388(6) .
C22 H22A 0.9500 .
C23 H23A 0.9500 .
C24 H24A 0.9500 .
C25 C30 1.392(10) .
C25 C26 1.391(10) .
C26 C27 1.395(8) .
C26 H26A 0.9500 .
C27 C28 1.342(11) .
C27 H27A 0.9500 .
C28 C29 1.402(11) .
C28 H28A 0.9500 .
C29 C30 1.400(8) .
C29 H29A 0.9500 .
C30 H30A 0.9500 .
C31 C32 1.386(6) .
C31 C36 1.392(6) .
C32 C33 1.403(7) .
C32 H32A 0.9500 .
C33 C34 1.386(7) .
C33 H33A 0.9500 .
C34 C35 1.383(7) .
C34 H34A 0.9500 .
C35 C36 1.409(7) .
C35 H35A 0.9500 .
C36 H36A 0.9500 .

loop_
_geom_torsion_atom_site_label_1
_geom_torsion_atom_site_label_2
_geom_torsion_atom_site_label_3
_geom_torsion_atom_site_label_4
_geom_torsion
_geom_torsion_site_symmetry_1
P2 Au1 P1 C25 -128.3(5) 2_665
P2 Au1 P1 C1 -9.7(5) 2_665
P2 Au1 P1 C31 109.8(4) 2_665
C25 P1 C1 C2 173.4(4) .
C31 P1 C1 C2 -76.3(4) .
Au1 P1 C1 C2 50.6(4) .
C3 N1 C2 C1 178.9(5) .
P1 C1 C2 N1 167.4(4) .
C2 N1 C3 O1 -7.4(8) .
C2 N1 C3 C4 172.4(4) .
O1 C3 C4 C24 -172.1(5) .
N1 C3 C4 C24 8.1(7) .
O1 C3 C4 C5 9.3(7) .
N1 C3 C4 C5 -170.6(5) .
C24 C4 C5 C6 0.0(8) .
C3 C4 C5 C6 178.7(5) .
C4 C5 C6 C7 -0.6(9) .
C5 C6 C7 C8 0.2(9) .
C6 C7 C8 C24 0.9(8) .
C6 C7 C8 C9 -176.3(5) .
C10 N2 C9 O2 10.0(7) .
C10 N2 C9 C8 -166.7(4) .
C7 C8 C9 O2 -14.2(7) .
C24 C8 C9 O2 168.8(4) .
C7 C8 C9 N2 162.5(4) .
C24 C8 C9 N2 -14.5(6) .
C9 N2 C10 C11 -167.2(4) .
N2 C10 C11 P2 76.8(4) .
C12 P2 C11 C10 69.0(3) .
C18 P2 C11 C10 -178.4(3) .
Au1 P2 C11 C10 -60.8(3) 2_665
C18 P2 C12 C13 86.9(4) .
C11 P2 C12 C13 -161.7(4) .
Au1 P2 C12 C13 -33.0(4) 2_665
C18 P2 C12 C17 -92.0(4) .
C11 P2 C12 C17 19.4(4) .
Au1 P2 C12 C17 148.1(3) 2_665
C17 C12 C13 C14 0.4(7) .
P2 C12 C13 C14 -178.5(4) .
C12 C13 C14 C15 -2.3(8) .
C13 C14 C15 C16 2.6(8) .
C14 C15 C16 C17 -1.1(8) .
C15 C16 C17 C12 -0.9(8) .
C13 C12 C17 C16 1.2(7) .
P2 C12 C17 C16 -179.9(4) .
C12 P2 C18 C23 -177.0(3) .
C11 P2 C18 C23 69.7(4) .
Au1 P2 C18 C23 -52.0(4) 2_665
C12 P2 C18 C19 -0.2(4) .
C11 P2 C18 C19 -113.4(4) .
Au1 P2 C18 C19 124.9(4) 2_665
C23 C18 C19 C20 0.0(7) .
P2 C18 C19 C20 -176.8(4) .
C18 C19 C20 C21 0.3(9) .
C19 C20 C21 C22 -0.8(9) .
C20 C21 C22 C23 0.9(9) .
C21 C22 C23 C18 -0.7(8) .
C19 C18 C23 C22 0.2(7) .
P2 C18 C23 C22 177.1(4) .
C5 C4 C24 C8 1.0(7) .
C3 C4 C24 C8 -177.6(4) .
C7 C8 C24 C4 -1.4(7) .
C9 C8 C24 C4 175.6(4) .
C1 P1 C25 C30 -164.2(5) .
C31 P1 C25 C30 85.6(5) .
Au1 P1 C25 C30 -43.2(5) .
C1 P1 C25 C26 17.5(6) .
C31 P1 C25 C26 -92.7(5) .
Au1 P1 C25 C26 138.5(5) .
C30 C25 C26 C27 -1.6(9) .
P1 C25 C26 C27 176.6(4) .
C25 C26 C27 C28 -0.5(9) .
C26 C27 C28 C29 2.0(9) .
C27 C28 C29 C30 -1.5(9) .
C26 C25 C30 C29 2.1(9) .
P1 C25 C30 C29 -176.2(4) .
C28 C29 C30 C25 -0.6(9) .
C25 P1 C31 C32 31.7(5) .
C1 P1 C31 C32 -79.7(4) .
Au1 P1 C31 C32 157.9(3) .
C25 P1 C31 C36 -148.3(4) .
C1 P1 C31 C36 100.4(4) .
Au1 P1 C31 C36 -22.1(4) .
C36 C31 C32 C33 1.5(7) .
P1 C31 C32 C33 -178.5(4) .
C31 C32 C33 C34 -1.6(7) .
C32 C33 C34 C35 0.3(8) .
C33 C34 C35 C36 1.1(8) .
C32 C31 C36 C35 -0.1(7) .
P1 C31 C36 C35 179.9(4) .
C34 C35 C36 C31 -1.3(7) .

loop_
_platon_squeeze_void_nr
_platon_squeeze_void_average_x
_platon_squeeze_void_average_y
_platon_squeeze_void_average_z
_platon_squeeze_void_volume
_platon_squeeze_void_count_electrons
_platon_squeeze_void_content
1 -0.010 0.000 0.000 356 99 ' '
2 0.177 0.410 0.403 9 0 ' '
3 0.823 0.590 0.597 9 0 ' '
